data_4317936
loop_
_publ_author_name
'Henning Nekola'
'Dongren Wang'
'Cerstin Gr\"uning'
'Jessica G\"atjens'
'Axel Behrens'
'Dieter Rehder'

_publ_contact_author
;
         'Wang Dongren'
         Institut f\"ur Anorganische und Angewandte Chemie
         Universit\"at Hamburg
         Martin-Luther-King-Platz 6
         20146 Hamburg
         Bundesrepublik Deutschland
;
_publ_contact_author_email wang@chemie.uni-hamburg.de
_publ_contact_author_fax '+49 40 42838 2893'
_publ_contact_author_phone '+49 40 42838 6084'
_publ_section_title
;
 Thiofunctional Vanadium Complexes
;
_journal_name_full 'Inorganic Chemistry'
_journal_page_first 2379
_journal_page_last 2384
_journal_paper_doi 10.1021/ic011118z
_journal_volume 41
_journal_year 2002
_chemical_formula_sum 'C18 H21 Cl N O S2 V'
_chemical_formula_weight 417.87
_chemical_name_systematic
;
  ?
;
_space_group_IT_number 33
_symmetry_cell_setting orthorhombic
_symmetry_space_group_name_Hall 'P 2c -2n'
_symmetry_space_group_name_H-M 'P n a 21'
_atom_sites_solution_hydrogens geom
_atom_sites_solution_primary direct
_atom_sites_solution_secondary difmap
_audit_creation_method SHELXL-97
_cell_angle_alpha 90.00
_cell_angle_beta 90.00
_cell_angle_gamma 90.00
_cell_formula_units_Z 4
_cell_length_a 13.5994(4)
_cell_length_b 9.6053(3)
_cell_length_c 16.3449(4)
_cell_measurement_reflns_used 4903
_cell_measurement_temperature 153(2)
_cell_measurement_theta_max 27.49
_cell_measurement_theta_min 2.46
_cell_volume 2135.07(11)
_computing_cell_refinement 'Bruker SMART'
_computing_data_collection 'Bruker SMART'
_computing_data_reduction 'Bruker SAINT'
_computing_molecular_graphics 'Bruker SHELXTL'
_computing_publication_material 'Bruker SHELXTL'
_computing_structure_refinement 'Bruker SHELXTL'
_computing_structure_solution 'Bruker SHELXTL'
_diffrn_ambient_temperature 153(2)
_diffrn_measured_fraction_theta_full 0.999
_diffrn_measured_fraction_theta_max 0.999
_diffrn_measurement_device_type 'CCD area detector'
_diffrn_measurement_method 'phi and omega scans'
_diffrn_radiation_monochromator graphite
_diffrn_radiation_source 'fine-focus sealed tube'
_diffrn_radiation_type MoK\a
_diffrn_radiation_wavelength 0.71073
_diffrn_reflns_av_R_equivalents 0.0598
_diffrn_reflns_av_sigmaI/netI 0.0372
_diffrn_reflns_limit_h_max 17
_diffrn_reflns_limit_h_min -17
_diffrn_reflns_limit_k_max 12
_diffrn_reflns_limit_k_min -12
_diffrn_reflns_limit_l_max 21
_diffrn_reflns_limit_l_min -21
_diffrn_reflns_number 45954
_diffrn_reflns_theta_full 27.49
_diffrn_reflns_theta_max 27.49
_diffrn_reflns_theta_min 2.46
_exptl_absorpt_coefficient_mu 0.790
_exptl_absorpt_correction_T_max 0.9616
_exptl_absorpt_correction_T_min 0.6080
_exptl_absorpt_correction_type multi-scan
_exptl_absorpt_process_details 'Program SADABS(Bruker axs system)'
_exptl_crystal_colour red
_exptl_crystal_density_diffrn 1.300
_exptl_crystal_density_method 'not measured'
_exptl_crystal_description nadel
_exptl_crystal_F_000 864
_exptl_crystal_size_max 0.70
_exptl_crystal_size_mid 0.15
_exptl_crystal_size_min 0.05
_refine_diff_density_max 0.964
_refine_diff_density_min -0.523
_refine_diff_density_rms 0.127
_refine_ls_abs_structure_details 'Flack H D (1983), Acta Cryst. A39, 876-881'
_refine_ls_abs_structure_Flack 0.31(7)
_refine_ls_extinction_method none
_refine_ls_goodness_of_fit_ref 1.069
_refine_ls_hydrogen_treatment mixed
_refine_ls_matrix_type full
_refine_ls_number_parameters 202
_refine_ls_number_reflns 4903
_refine_ls_number_restraints 0
_refine_ls_restrained_S_all 1.069
_refine_ls_R_factor_all 0.0975
_refine_ls_R_factor_gt 0.0802
_refine_ls_shift/su_max 0.000
_refine_ls_shift/su_mean 0.000
_refine_ls_structure_factor_coef Fsqd
_refine_ls_weighting_details 'calc w=1/[\s^2^(Fo^2^)+(0.1452P)^2^+2.3473P] where P=(Fo^2^+2Fc^2^)/3'
_refine_ls_weighting_scheme calc
_refine_ls_wR_factor_gt 0.2382
_refine_ls_wR_factor_ref 0.2502
_reflns_number_gt 3711
_reflns_number_total 4903
_reflns_threshold_expression >2sigma(I)
_cod_data_source_file ic011118z_3.cif
_cod_data_source_block w1ang
_cod_database_code 4317936

loop_
_symmetry_equiv_pos_as_xyz
'x, y, z'
'-x, -y, z+1/2'
'x+1/2, -y+1/2, z'
'-x+1/2, y+1/2, z+1/2'

loop_
_atom_site_label
_atom_site_type_symbol
_atom_site_fract_x
_atom_site_fract_y
_atom_site_fract_z
_atom_site_U_iso_or_equiv
_atom_site_adp_type
_atom_site_occupancy
_atom_site_symmetry_multiplicity
_atom_site_calc_flag
_atom_site_refinement_flags
_atom_site_disorder_assembly
_atom_site_disorder_group
V1 V 0.47841(6) 0.11168(9) 0.0549(13) 0.0369(3) Uani 0.855(4) 1 d P . .
Cl1 Cl 0.61165(10) -0.04237(15) 0.0530(13) 0.0568(4) Uani 1 1 d . . .
S1 S 0.45427(16) 0.0274(3) 0.1851(13) 0.0641(7) Uani 1 1 d . . .
S2 S 0.44637(17) 0.0316(3) -0.0744(13) 0.0505(6) Uani 0.855(4) 1 d P . .
O1 O 0.5285(3) 0.2658(4) 0.0572(14) 0.0666(13) Uani 1 1 d . . .
N1 N 0.3313(4) 0.1739(6) 0.0767(13) 0.0550(16) Uani 1 1 d . . .
C1 C 0.3568(4) 0.1234(6) 0.2223(13) 0.0476(19) Uani 1 1 d G . .
C2 C 0.2941(5) 0.1873(7) 0.1666(13) 0.066(3) Uani 1 1 d G . .
C3 C 0.2139(5) 0.2636(8) 0.1943(14) 0.099(4) Uani 1 1 d G . .
H3 H 0.1711 0.3073 0.1562 0.119 Uiso 1 1 calc R . .
C4 C 0.1964(4) 0.2759(8) 0.2778(14) 0.124(6) Uani 1 1 d G . .
H4 H 0.1415 0.3280 0.2967 0.149 Uiso 1 1 calc R . .
C5 C 0.2590(5) 0.2120(8) 0.3335(13) 0.098(4) Uani 1 1 d G . .
H5 H 0.2470 0.2204 0.3905 0.118 Uiso 1 1 calc R . .
C6 C 0.3392(4) 0.1357(7) 0.3058(13) 0.069(3) Uani 1 1 d G . .
H6 H 0.3820 0.0920 0.3438 0.083 Uiso 1 1 calc R . .
C7 C 0.2690(5) 0.2077(7) 0.0221(13) 0.0458(14) Uani 1 1 d . . .
H7 H 0.2059 0.2358 0.0409 0.055 Uiso 1 1 calc R . .
C8 C 0.2830(4) 0.2079(6) -0.0608(13) 0.0494(17) Uani 1 1 d G . .
C9 C 0.3495(4) 0.1361(6) -0.1097(13) 0.0481(18) Uani 1 1 d G . .
C10 C 0.3382(4) 0.1358(6) -0.1942(13) 0.064(3) Uani 1 1 d G . .
H10 H 0.3837 0.0868 -0.2276 0.077 Uiso 1 1 calc R . .
C11 C 0.2603(5) 0.2073(7) -0.2298(13) 0.068(3) Uani 1 1 d G . .
H11 H 0.2526 0.2071 -0.2876 0.082 Uiso 1 1 calc R . .
C12 C 0.1938(4) 0.2790(8) -0.1809(13) 0.103(4) Uani 1 1 d G . .
H12 H 0.1406 0.3279 -0.2053 0.123 Uiso 1 1 calc R . .
C13 C 0.2051(4) 0.2793(7) -0.0964(13) 0.097(4) Uani 1 1 d G . .
H13 H 0.1597 0.3284 -0.0630 0.117 Uiso 1 1 calc R . .
C21 C 0.5239(10) 0.5392(10) -0.0989(14) 0.094(4) Uani 1 1 d . . .
H21A H 0.5758 0.5272 -0.1400 0.141 Uiso 1 1 calc R . .
H21B H 0.4749 0.6055 -0.1193 0.141 Uiso 1 1 calc R . .
H21C H 0.4922 0.4493 -0.0884 0.141 Uiso 1 1 calc R . .
C22 C 0.5675(10) 0.5930(8) -0.0220(14) 0.093(4) Uani 1 1 d . . .
H22A H 0.5698 0.6960 -0.0240 0.112 Uiso 1 1 calc R . .
H22B H 0.6358 0.5583 -0.0166 0.112 Uiso 1 1 calc R . .
C23 C 0.5059(8) 0.5457(7) 0.0540(15) 0.089(3) Uani 1 1 d . . .
H23A H 0.5328 0.5957 0.1020 0.107 Uiso 1 1 calc R . .
H23B H 0.5201 0.4457 0.0626 0.107 Uiso 1 1 calc R . .
C24 C 0.3889(8) 0.5629(8) 0.0575(16) 0.098(3) Uani 1 1 d . . .
H24A H 0.3583 0.5103 0.0120 0.117 Uiso 1 1 calc R . .
H24B H 0.3635 0.5251 0.1097 0.117 Uiso 1 1 calc R . .
C25 C 0.3626(9) 0.7184(10) 0.0503(16) 0.112(4) Uani 1 1 d . . .
H25A H 0.3645 0.7613 0.1047 0.169 Uiso 1 1 calc R . .
H25B H 0.2964 0.7279 0.0273 0.169 Uiso 1 1 calc R . .
H25C H 0.4101 0.7648 0.0145 0.169 Uiso 1 1 calc R . .
V2 V 0.4302(8) 0.0022(12) 0.0398(14) 0.080(4) Uiso 0.145(4) 1 d P . .
S21 S 0.4785 0.1187 -0.0777 0.101(7) Uiso 0.145(4) 1 d P . .

loop_
_atom_site_aniso_label
_atom_site_aniso_U_11
_atom_site_aniso_U_22
_atom_site_aniso_U_33
_atom_site_aniso_U_23
_atom_site_aniso_U_13
_atom_site_aniso_U_12
V1 0.0265(4) 0.0326(5) 0.0514(6) 0.0038(8) 0.0017(7) -0.0023(3)
Cl1 0.0404(6) 0.0512(8) 0.0788(10) 0.0044(13) -0.0021(11) 0.0096(5)
S1 0.0511(12) 0.0862(19) 0.0550(13) 0.0003(12) 0.0032(9) 0.0022(12)
S2 0.0496(12) 0.0599(15) 0.0419(11) 0.0060(11) -0.0023(9) 0.0008(12)
O1 0.044(2) 0.047(2) 0.109(4) 0.001(4) 0.031(4) -0.0055(17)
N1 0.040(3) 0.046(3) 0.078(5) 0.003(3) 0.007(2) 0.003(2)
C1 0.053(5) 0.055(4) 0.034(4) 0.003(3) -0.007(3) -0.010(4)
C2 0.094(6) 0.051(5) 0.051(5) 0.008(4) -0.024(4) 0.013(5)
C3 0.106(8) 0.075(7) 0.116(10) -0.016(7) -0.052(7) 0.020(7)
C4 0.077(8) 0.071(7) 0.225(16) -0.045(9) -0.072(9) 0.053(6)
C5 0.079(7) 0.157(11) 0.059(6) -0.021(7) 0.040(5) -0.023(8)
C6 0.099(8) 0.059(5) 0.047(5) 0.002(4) -0.008(5) 0.028(5)
C7 0.045(3) 0.046(3) 0.046(3) -0.002(3) -0.007(3) 0.001(3)
C8 0.060(4) 0.035(3) 0.053(4) -0.001(3) 0.010(3) -0.010(3)
C9 0.048(4) 0.050(4) 0.046(4) 0.002(3) 0.002(3) 0.009(3)
C10 0.052(5) 0.103(7) 0.038(4) 0.009(4) 0.006(4) -0.007(5)
C11 0.089(7) 0.055(4) 0.061(5) 0.013(4) 0.000(5) 0.023(5)
C12 0.083(8) 0.141(11) 0.084(7) 0.013(8) -0.026(6) 0.018(8)
C13 0.126(10) 0.069(6) 0.097(8) -0.002(6) 0.069(7) 0.027(6)
C21 0.167(11) 0.054(5) 0.061(5) -0.004(4) 0.014(6) 0.033(6)
C22 0.186(11) 0.033(4) 0.061(5) 0.001(3) 0.004(6) -0.031(5)
C23 0.141(8) 0.049(4) 0.077(5) -0.016(7) -0.034(8) -0.007(4)
C24 0.127(8) 0.062(4) 0.103(7) -0.040(7) 0.028(9) -0.034(5)
C25 0.124(8) 0.096(7) 0.117(8) -0.069(8) -0.016(9) -0.019(6)

loop_
_atom_type_symbol
_atom_type_description
_atom_type_scat_dispersion_real
_atom_type_scat_dispersion_imag
_atom_type_scat_source
C C 0.0033 0.0016 'International Tables Vol C Tables 4.2.6.8 and 6.1.1.4'
H H 0.0000 0.0000 'International Tables Vol C Tables 4.2.6.8 and 6.1.1.4'
N N 0.0061 0.0033 'International Tables Vol C Tables 4.2.6.8 and 6.1.1.4'
S S 0.1246 0.1234 'International Tables Vol C Tables 4.2.6.8 and 6.1.1.4'
Cl Cl 0.1484 0.1585 'International Tables Vol C Tables 4.2.6.8 and 6.1.1.4'
V V 0.3005 0.5294 'International Tables Vol C Tables 4.2.6.8 and 6.1.1.4'
O O 0.0106 0.0060 'International Tables Vol C Tables 4.2.6.8 and 6.1.1.4'

loop_
_geom_angle_atom_site_label_1
_geom_angle_atom_site_label_2
_geom_angle_atom_site_label_3
_geom_angle
_geom_angle_site_symmetry_1
_geom_angle_site_symmetry_3
_geom_angle_publ_flag
V2 V1 O1 167.7(6) . . ?
V2 V1 N1 77.1(5) . . ?
O1 V1 N1 97.7(2) . . ?
V2 V1 S21 80.3(6) . . ?
O1 V1 S21 89.6(3) . . ?
N1 V1 S21 99.20(18) . . ?
V2 V1 S2 56.1(5) . . ?
O1 V1 S2 113.9(3) . . ?
N1 V1 S2 94.04(19) . . ?
S21 V1 S2 24.28(7) . . ?
V2 V1 S1 79.3(5) . . ?
O1 V1 S1 111.0(3) . . ?
N1 V1 S1 78.97(18) . . ?
S21 V1 S1 159.34(9) . . ?
S2 V1 S1 135.09(8) . . ?
V2 V1 Cl1 82.7(5) . . ?
O1 V1 Cl1 104.55(15) . . ?
N1 V1 Cl1 155.81(17) . . ?
S21 V1 Cl1 90.34(8) . . ?
S2 V1 Cl1 85.56(10) . . ?
S1 V1 Cl1 84.29(10) . . ?
V1 Cl1 V2 29.9(3) . . ?
C1 S1 V1 104.3(2) . . ?
C1 S1 V2 107.3(3) . . ?
V1 S1 V2 31.0(3) . . ?
S21 S2 C9 79.7(5) . . ?
S21 S2 V2 103.9(13) . . ?
C9 S2 V2 108.7(4) . . ?
S21 S2 V1 70.6(13) . . ?
C9 S2 V1 104.7(2) . . ?
V2 S2 V1 33.4(3) . . ?
C7 N1 C2 115.2(5) . . ?
C7 N1 V1 125.6(5) . . ?
C2 N1 V1 119.2(4) . . ?
C7 N1 V2 113.8(6) . . ?
C2 N1 V2 121.0(5) . . ?
V1 N1 V2 33.8(3) . . ?
C2 C1 C6 120.0 . . ?
C2 C1 S1 118.4(3) . . ?
C6 C1 S1 121.6(3) . . ?
C1 C2 C3 120.0 . . ?
C1 C2 N1 112.5(5) . . ?
C3 C2 N1 127.2(5) . . ?
C4 C3 C2 120.0 . . ?
C4 C3 H3 120.0 . . ?
C2 C3 H3 120.0 . . ?
C3 C4 C5 120.0 . . ?
C3 C4 H4 120.0 . . ?
C5 C4 H4 120.0 . . ?
C6 C5 C4 120.0 . . ?
C6 C5 H5 120.0 . . ?
C4 C5 H5 120.0 . . ?
C5 C6 C1 120.0 . . ?
C5 C6 H6 120.0 . . ?
C1 C6 H6 120.0 . . ?
N1 C7 C8 127.1(6) . . ?
N1 C7 H7 116.5 . . ?
C8 C7 H7 116.5 . . ?
C7 C8 C9 131.2(5) . . ?
C7 C8 C13 108.0(5) . . ?
C9 C8 C13 120.0 . . ?
C8 C9 C10 120.0 . . ?
C8 C9 S2 125.7(3) . . ?
C10 C9 S2 114.1(3) . . ?
C8 C9 S21 120.2(6) . . ?
C10 C9 S21 112.9(7) . . ?
S2 C9 S21 30.43(15) . . ?
C9 C10 C11 120.0 . . ?
C9 C10 H10 120.0 . . ?
C11 C10 H10 120.0 . . ?
C12 C11 C10 120.0 . . ?
C12 C11 H11 120.0 . . ?
C10 C11 H11 120.0 . . ?
C11 C12 C13 120.0 . . ?
C11 C12 H12 120.0 . . ?
C13 C12 H12 120.0 . . ?
C12 C13 C8 120.0 . . ?
C12 C13 H13 120.0 . . ?
C8 C13 H13 120.0 . . ?
C22 C21 H21A 109.5 . . ?
C22 C21 H21B 109.5 . . ?
H21A C21 H21B 109.5 . . ?
C22 C21 H21C 109.5 . . ?
H21A C21 H21C 109.5 . . ?
H21B C21 H21C 109.5 . . ?
C21 C22 C23 110.9(9) . . ?
C21 C22 H22A 109.5 . . ?
C23 C22 H22A 109.5 . . ?
C21 C22 H22B 109.5 . . ?
C23 C22 H22B 109.5 . . ?
H22A C22 H22B 108.0 . . ?
C22 C23 C24 122.0(11) . . ?
C22 C23 H23A 106.8 . . ?
C24 C23 H23A 106.8 . . ?
C22 C23 H23B 106.8 . . ?
C24 C23 H23B 106.8 . . ?
H23A C23 H23B 106.7 . . ?
C25 C24 C23 109.2(7) . . ?
C25 C24 H24A 109.8 . . ?
C23 C24 H24A 109.8 . . ?
C25 C24 H24B 109.8 . . ?
C23 C24 H24B 109.8 . . ?
H24A C24 H24B 108.3 . . ?
C24 C25 H25A 109.5 . . ?
C24 C25 H25B 109.5 . . ?
H25A C25 H25B 109.5 . . ?
C24 C25 H25C 109.5 . . ?
H25A C25 H25C 109.5 . . ?
H25B C25 H25C 109.5 . . ?
V1 V2 S2 90.5(6) . . ?
V1 V2 N1 69.0(5) . . ?
S2 V2 N1 103.2(5) . . ?
V1 V2 S21 67.2(6) . . ?
S2 V2 S21 23.3(3) . . ?
N1 V2 S21 92.2(5) . . ?
V1 V2 S1 69.7(5) . . ?
S2 V2 S1 159.6(6) . . ?
N1 V2 S1 74.9(4) . . ?
S21 V2 S1 136.9(6) . . ?
V1 V2 Cl1 67.4(5) . . ?
S2 V2 Cl1 89.8(4) . . ?
N1 V2 Cl1 134.5(5) . . ?
S21 V2 Cl1 82.8(4) . . ?
S1 V2 Cl1 78.4(4) . . ?
S2 S21 C9 69.9(4) . . ?
S2 S21 V1 85.2(13) . . ?
C9 S21 V1 106.7(6) . . ?
S2 S21 V2 52.8(10) . . ?
C9 S21 V2 90.5(5) . . ?
V1 S21 V2 32.5(4) . . ?

loop_
_geom_bond_atom_site_label_1
_geom_bond_atom_site_label_2
_geom_bond_distance
_geom_bond_site_symmetry_2
_geom_bond_publ_flag
V1 V2 1.263(11) . ?
V1 O1 1.630(4) . ?
V1 N1 2.119(5) . ?
V1 S21 2.17(2) . ?
V1 S2 2.292(3) . ?
V1 S1 2.300(3) . ?
V1 Cl1 2.3395(15) . ?
Cl1 V2 2.513(11) . ?
S1 C1 1.725(5) . ?
S1 V2 2.409(12) . ?
S2 S21 0.946(3) . ?
S2 C9 1.753(5) . ?
S2 V2 1.902(12) . ?
N1 C7 1.273(8) . ?
N1 C2 1.558(8) . ?
N1 V2 2.212(13) . ?
C1 C2 1.3900 . ?
C1 C6 1.3900 . ?
C2 C3 1.3900 . ?
C3 C4 1.3900 . ?
C3 H3 0.9500 . ?
C4 C5 1.3900 . ?
C4 H4 0.9500 . ?
C5 C6 1.3900 . ?
C5 H5 0.9500 . ?
C6 H6 0.9500 . ?
C7 C8 1.367(8) . ?
C7 H7 0.9500 . ?
C8 C9 1.3900 . ?
C8 C13 1.3900 . ?
C9 C10 1.3900 . ?
C9 S21 1.837(7) . ?
C10 C11 1.3900 . ?
C10 H10 0.9500 . ?
C11 C12 1.3900 . ?
C11 H11 0.9500 . ?
C12 C13 1.3900 . ?
C12 H12 0.9500 . ?
C13 H13 0.9500 . ?
C21 C22 1.484(14) . ?
C21 H21A 0.9800 . ?
C21 H21B 0.9800 . ?
C21 H21C 0.9800 . ?
C22 C23 1.567(17) . ?
C22 H22A 0.9900 . ?
C22 H22B 0.9900 . ?
C23 C24 1.600(14) . ?
C23 H23A 0.9900 . ?
C23 H23B 0.9900 . ?
C24 C25 1.540(14) . ?
C24 H24A 0.9900 . ?
C24 H24B 0.9900 . ?
C25 H25A 0.9800 . ?
C25 H25B 0.9800 . ?
C25 H25C 0.9800 . ?
V2 S21 2.32(2) . ?
